data_4313709
loop_
_publ_author_name
'Gerd W. Rabe'
'Mei Zhang-Presse'
'Florian A. Riederer'
'Glenn P. A. Yap'

_publ_section_title
;
 Donor-Functionalized Lanthanide Terphenyl Complexes: Synthesis and
 Structural Characterization of 2,6-Di(o-anisol)phenyl Compounds of
 Ytterbium, Yttrium, and Samarium
;
_journal_name_full 'Inorganic Chemistry'
_journal_page_first 3527
_journal_page_last 3533
_journal_paper_doi 10.1021/ic0300161
_journal_volume 42
_journal_year 2003
_chemical_formula_sum 'C28 H45 N2 O2 Si4 Yb'
_chemical_formula_weight 727.06
_chemical_name_systematic
;
  ?
;
_space_group_IT_number 14
_symmetry_cell_setting monoclinic
_symmetry_space_group_name_Hall '-P 2ybc'
_symmetry_space_group_name_H-M 'P 1 21/c 1'
_atom_sites_solution_hydrogens mixed
_atom_sites_solution_primary direct
_atom_sites_solution_secondary difmap
_audit_creation_method SHELXL-97
_cell_angle_alpha 90.00
_cell_angle_beta 109.313(2)
_cell_angle_gamma 90.00
_cell_formula_units_Z 4
_cell_length_a 16.5309(16)
_cell_length_b 10.1709(10)
_cell_length_c 21.603(2)
_cell_measurement_reflns_used 'reflections from 60 data frames'
_cell_measurement_temperature 203(2)
_cell_measurement_theta_max 28.29
_cell_measurement_theta_min 1.47
_cell_volume 3427.8(6)
_computing_cell_refinement 'Bruker SMART'
_computing_data_collection 'Bruker SMART'
_computing_data_reduction 'Bruker SAINT'
_computing_molecular_graphics 'Bruker SHELXTL'
_computing_publication_material 'Bruker SHELXTL'
_computing_structure_refinement 'SHELXL-97 (Sheldrick, 1997)'
_computing_structure_solution 'SHELXS-97 (Sheldrick, 1990)'
_diffrn_ambient_temperature 203(2)
_diffrn_measured_fraction_theta_full 0.923
_diffrn_measured_fraction_theta_max 0.923
_diffrn_measurement_device_type 'CCD area detector'
_diffrn_measurement_method 'phi and omega scans'
_diffrn_radiation_monochromator graphite
_diffrn_radiation_source 'fine-focus sealed tube'
_diffrn_radiation_type MoK\a
_diffrn_radiation_wavelength 0.71073
_diffrn_reflns_av_R_equivalents 0.0223
_diffrn_reflns_av_sigmaI/netI 0.0183
_diffrn_reflns_limit_h_max 20
_diffrn_reflns_limit_h_min -22
_diffrn_reflns_limit_k_max 13
_diffrn_reflns_limit_k_min 0
_diffrn_reflns_limit_l_max 28
_diffrn_reflns_limit_l_min 0
_diffrn_reflns_number 29783
_diffrn_reflns_theta_full 28.58
_diffrn_reflns_theta_max 28.58
_diffrn_reflns_theta_min 1.31
_diffrn_standards_decay_% <1
_diffrn_standards_number '50 standard frames at start and end'
_exptl_absorpt_coefficient_mu 2.893
_exptl_absorpt_correction_T_max 1.000000
_exptl_absorpt_correction_T_min 0.824624
_exptl_absorpt_correction_type multi-scan
_exptl_absorpt_process_details 'Blessing,R., Acta Cryst. (1995) A51 33-38.'
_exptl_crystal_colour yellow
_exptl_crystal_density_diffrn 1.409
_exptl_crystal_density_meas 0
_exptl_crystal_density_method 'not measured'
_exptl_crystal_description block
_exptl_crystal_F_000 1476
_exptl_crystal_size_max 0.14
_exptl_crystal_size_mid 0.10
_exptl_crystal_size_min 0.10
_refine_diff_density_max 0.618
_refine_diff_density_min -0.641
_refine_diff_density_rms 0.086
_refine_ls_extinction_method none
_refine_ls_goodness_of_fit_ref 1.033
_refine_ls_hydrogen_treatment mixed
_refine_ls_matrix_type full
_refine_ls_number_parameters 346
_refine_ls_number_reflns 8081
_refine_ls_number_restraints 0
_refine_ls_restrained_S_all 1.033
_refine_ls_R_factor_all 0.0253
_refine_ls_R_factor_gt 0.0220
_refine_ls_shift/su_max 0.003
_refine_ls_shift/su_mean 0.000
_refine_ls_structure_factor_coef Fsqd
_refine_ls_weighting_details 'calc w=1/[\s^2^(Fo^2^)+(0.0370P)^2^+2.9426P] where P=(Fo^2^+2Fc^2^)/3'
_refine_ls_weighting_scheme calc
_refine_ls_wR_factor_gt 0.0624
_refine_ls_wR_factor_ref 0.0641
_reflns_number_gt 7351
_reflns_number_total 8081
_reflns_threshold_expression >2sigma(I)
_cod_data_source_file ic0300161_2.cif
_cod_data_source_block gr2002
_cod_depositor_comments
;
The following automatic conversions were performed:

'_symmetry_cell_setting' value 'Monoclinic' changed to 'monoclinic'
according to the built-in table from CIF Core dictionary named
'cif_core.dic' version 2.4.1 from 2010-06-29.

Automatic conversion script
Id: cif_fix_values 1646 2011-03-28 12:23:43Z adriana 
;
_cod_database_code 4313709

loop_
_symmetry_equiv_pos_as_xyz
'x, y, z'
'-x, y+1/2, -z+1/2'
'-x, -y, -z'
'x, -y-1/2, z-1/2'

loop_
_atom_site_label
_atom_site_type_symbol
_atom_site_fract_x
_atom_site_fract_y
_atom_site_fract_z
_atom_site_U_iso_or_equiv
_atom_site_adp_type
_atom_site_occupancy
_atom_site_symmetry_multiplicity
_atom_site_calc_flag
_atom_site_refinement_flags
_atom_site_disorder_assembly
_atom_site_disorder_group
Yb Yb 0.266725(6) 0.064854(9) 0.364486(5) 0.02451(4) Uani 1 1 d . . .
O1 O 0.40155(11) -0.04443(17) 0.41496(9) 0.0296(4) Uani 1 1 d . . .
O2 O 0.18840(12) 0.26073(18) 0.32155(9) 0.0344(4) Uani 1 1 d . . .
N1 N 0.19027(16) 0.0399(2) 0.43064(11) 0.0350(5) Uani 1 1 d . . .
N2 N 0.23544(15) -0.0565(2) 0.27514(11) 0.0375(5) Uani 1 1 d . . .
Si1 Si 0.24843(5) 0.05832(7) 0.51196(4) 0.03666(17) Uani 1 1 d . . .
H1 H 0.333(2) 0.090(3) 0.5091(16) 0.044 Uiso 1 1 d . . .
Si2 Si 0.08391(5) 0.00207(8) 0.39755(4) 0.03631(16) Uani 1 1 d . . .
H2 H 0.061(2) 0.017(3) 0.3268(16) 0.044 Uiso 1 1 d . . .
Si3 Si 0.21851(5) -0.21687(9) 0.29099(4) 0.04018(18) Uani 1 1 d . . .
H3 H 0.237(2) -0.228(3) 0.3585(16) 0.048 Uiso 1 1 d . . .
Si4 Si 0.23611(5) 0.01137(8) 0.20298(4) 0.03687(16) Uani 1 1 d . . .
H4 H 0.263(2) 0.144(3) 0.2209(15) 0.044 Uiso 1 1 d . . .
C1 C 0.42152(19) -0.1395(3) 0.46820(13) 0.0392(6) Uani 1 1 d . . .
H1A H 0.4806 -0.1679 0.4789 0.059 Uiso 1 1 calc R . .
H1B H 0.3838 -0.2148 0.4548 0.059 Uiso 1 1 calc R . .
H1C H 0.4136 -0.0991 0.5065 0.059 Uiso 1 1 calc R . .
C2 C 0.45451(16) -0.0477(3) 0.37542(12) 0.0299(5) Uani 1 1 d . . .
C3 C 0.48424(17) -0.1683(3) 0.36047(14) 0.0378(6) Uani 1 1 d . . .
H3A H 0.4701 -0.2467 0.3775 0.045 Uiso 1 1 calc R . .
C4 C 0.53528(18) -0.1717(3) 0.32003(15) 0.0449(7) Uani 1 1 d . . .
H4A H 0.5556 -0.2525 0.3100 0.054 Uiso 1 1 calc R . .
C5 C 0.55557(19) -0.0565(3) 0.29500(15) 0.0461(7) Uani 1 1 d . . .
H5A H 0.5887 -0.0588 0.2671 0.055 Uiso 1 1 calc R . .
C6 C 0.52705(18) 0.0626(3) 0.31100(14) 0.0384(6) Uani 1 1 d . . .
H6A H 0.5418 0.1401 0.2936 0.046 Uiso 1 1 calc R . .
C7 C 0.47635(16) 0.0728(2) 0.35266(12) 0.0295(5) Uani 1 1 d . . .
C8 C 0.45386(15) 0.2057(2) 0.37252(11) 0.0292(5) Uani 1 1 d . . .
C9 C 0.51633(16) 0.3054(3) 0.38283(13) 0.0354(5) Uani 1 1 d . . .
H9A H 0.5696 0.2861 0.3782 0.042 Uiso 1 1 calc R . .
C10 C 0.49970(19) 0.4314(3) 0.39979(16) 0.0416(7) Uani 1 1 d . . .
H10A H 0.5415 0.4974 0.4063 0.050 Uiso 1 1 calc R . .
C11 C 0.42150(19) 0.4603(3) 0.40719(15) 0.0387(6) Uani 1 1 d . . .
H11A H 0.4101 0.5461 0.4181 0.046 Uiso 1 1 calc R . .
C12 C 0.35894(16) 0.3612(2) 0.39839(12) 0.0310(5) Uani 1 1 d . . .
C13 C 0.37299(15) 0.2307(2) 0.38035(11) 0.0279(5) Uani 1 1 d . . .
C14 C 0.27762(17) 0.3991(2) 0.40986(13) 0.0318(5) Uani 1 1 d . . .
C15 C 0.27915(19) 0.4886(3) 0.46042(14) 0.0398(6) Uani 1 1 d . . .
H15A H 0.3323 0.5208 0.4876 0.048 Uiso 1 1 calc R . .
C16 C 0.2051(2) 0.5306(3) 0.47133(16) 0.0451(7) Uani 1 1 d . . .
H16A H 0.2089 0.5899 0.5056 0.054 Uiso 1 1 calc R . .
C17 C 0.1256(2) 0.4855(3) 0.43203(16) 0.0441(7) Uani 1 1 d . . .
H17A H 0.0755 0.5144 0.4393 0.053 Uiso 1 1 calc R . .
C18 C 0.12052(18) 0.3973(3) 0.38195(15) 0.0389(6) Uani 1 1 d . . .
H18A H 0.0669 0.3665 0.3549 0.047 Uiso 1 1 calc R . .
C19 C 0.19562(17) 0.3544(2) 0.37176(13) 0.0321(5) Uani 1 1 d . . .
C20 C 0.1351(3) 0.2976(4) 0.25773(16) 0.0737(13) Uani 1 1 d . . .
H20A H 0.1140 0.3863 0.2589 0.111 Uiso 1 1 calc R . .
H20B H 0.0870 0.2374 0.2428 0.111 Uiso 1 1 calc R . .
H20C H 0.1678 0.2943 0.2279 0.111 Uiso 1 1 calc R . .
C21 C 0.2136(3) 0.1931(4) 0.55629(17) 0.0592(9) Uani 1 1 d . . .
H21A H 0.2144 0.1616 0.5989 0.089 Uiso 1 1 calc R . .
H21B H 0.1559 0.2205 0.5309 0.089 Uiso 1 1 calc R . .
H21C H 0.2523 0.2672 0.5620 0.089 Uiso 1 1 calc R . .
C22 C 0.2561(2) -0.0976(3) 0.56039(16) 0.0493(7) Uani 1 1 d . . .
H22A H 0.2489 -0.0776 0.6022 0.074 Uiso 1 1 calc R . .
H22B H 0.3118 -0.1377 0.5679 0.074 Uiso 1 1 calc R . .
H22C H 0.2115 -0.1581 0.5360 0.074 Uiso 1 1 calc R . .
C23 C 0.0102(2) 0.1095(3) 0.42545(18) 0.0497(8) Uani 1 1 d . . .
H23A H -0.0366 0.0569 0.4298 0.075 Uiso 1 1 calc R . .
H23B H -0.0127 0.1785 0.3935 0.075 Uiso 1 1 calc R . .
H23C H 0.0417 0.1484 0.4675 0.075 Uiso 1 1 calc R . .
C24 C 0.0571(2) -0.1726(3) 0.41156(16) 0.0477(7) Uani 1 1 d . . .
H24A H 0.0033 -0.1747 0.4204 0.072 Uiso 1 1 calc R . .
H24B H 0.1023 -0.2087 0.4487 0.072 Uiso 1 1 calc R . .
H24C H 0.0519 -0.2244 0.3728 0.072 Uiso 1 1 calc R . .
C25 C 0.1032(2) -0.2699(4) 0.25899(18) 0.0562(8) Uani 1 1 d . . .
H25A H 0.0992 -0.3555 0.2385 0.084 Uiso 1 1 calc R . .
H25B H 0.0703 -0.2065 0.2270 0.084 Uiso 1 1 calc R . .
H25C H 0.0806 -0.2749 0.2950 0.084 Uiso 1 1 calc R . .
C26 C 0.2822(2) -0.3418(3) 0.26298(17) 0.0545(8) Uani 1 1 d . . .
H26A H 0.2454 -0.4150 0.2426 0.082 Uiso 1 1 calc R . .
H26B H 0.3290 -0.3732 0.3004 0.082 Uiso 1 1 calc R . .
H26C H 0.3050 -0.3018 0.2315 0.082 Uiso 1 1 calc R . .
C27 C 0.1278(2) 0.0066(4) 0.13680(16) 0.0527(8) Uani 1 1 d . . .
H27A H 0.1351 -0.0103 0.0948 0.079 Uiso 1 1 calc R . .
H27B H 0.0992 0.0904 0.1352 0.079 Uiso 1 1 calc R . .
H27C H 0.0934 -0.0628 0.1464 0.079 Uiso 1 1 calc R . .
C28 C 0.3159(2) -0.0602(3) 0.16881(17) 0.0504(8) Uani 1 1 d . . .
H28A H 0.2913 -0.0647 0.1214 0.076 Uiso 1 1 calc R . .
H28B H 0.3313 -0.1479 0.1864 0.076 Uiso 1 1 calc R . .
H28C H 0.3667 -0.0052 0.1808 0.076 Uiso 1 1 calc R . .

loop_
_atom_site_aniso_label
_atom_site_aniso_U_11
_atom_site_aniso_U_22
_atom_site_aniso_U_33
_atom_site_aniso_U_23
_atom_site_aniso_U_13
_atom_site_aniso_U_12
Yb 0.02560(6) 0.02379(6) 0.02484(6) -0.00138(4) 0.00929(4) -0.00229(4)
O1 0.0317(9) 0.0276(9) 0.0307(9) 0.0063(7) 0.0118(7) 0.0016(7)
O2 0.0359(9) 0.0292(9) 0.0321(9) -0.0019(7) 0.0031(7) 0.0035(7)
N1 0.0429(13) 0.0321(11) 0.0372(12) 0.0018(9) 0.0228(10) 0.0026(9)
N2 0.0321(11) 0.0510(15) 0.0302(11) -0.0118(10) 0.0110(9) -0.0010(10)
Si1 0.0389(4) 0.0336(4) 0.0406(4) 0.0013(3) 0.0174(3) 0.0028(3)
Si2 0.0417(4) 0.0369(4) 0.0350(4) 0.0051(3) 0.0190(3) 0.0038(3)
Si3 0.0375(4) 0.0518(5) 0.0300(3) -0.0099(3) 0.0095(3) -0.0033(3)
Si4 0.0300(4) 0.0449(4) 0.0357(4) -0.0093(3) 0.0108(3) 0.0000(3)
C1 0.0496(16) 0.0332(14) 0.0356(13) 0.0109(11) 0.0152(12) 0.0082(12)
C2 0.0260(11) 0.0341(13) 0.0276(12) 0.0011(9) 0.0064(9) 0.0006(9)
C3 0.0350(13) 0.0355(14) 0.0405(14) -0.0047(11) 0.0092(11) 0.0011(11)
C4 0.0361(14) 0.0514(18) 0.0455(16) -0.0141(14) 0.0114(12) 0.0045(13)
C5 0.0328(14) 0.071(2) 0.0369(15) -0.0094(14) 0.0142(12) 0.0004(13)
C6 0.0310(13) 0.0528(18) 0.0315(13) 0.0032(11) 0.0106(11) -0.0021(11)
C7 0.0230(11) 0.0377(14) 0.0252(11) 0.0028(9) 0.0044(9) 0.0000(9)
C8 0.0286(11) 0.0301(12) 0.0263(11) 0.0080(9) 0.0057(9) -0.0013(9)
C9 0.0288(12) 0.0374(14) 0.0385(13) 0.0092(11) 0.0092(10) -0.0052(11)
C10 0.0363(15) 0.0364(15) 0.0483(17) 0.0047(12) 0.0092(13) -0.0127(11)
C11 0.0397(15) 0.0262(12) 0.0460(16) 0.0020(11) 0.0086(12) -0.0047(11)
C12 0.0312(12) 0.0262(12) 0.0317(12) 0.0032(9) 0.0050(10) -0.0031(9)
C13 0.0268(11) 0.0289(12) 0.0260(11) 0.0031(9) 0.0062(9) -0.0015(9)
C14 0.0357(13) 0.0231(11) 0.0342(13) 0.0026(10) 0.0084(10) 0.0003(10)
C15 0.0419(15) 0.0291(13) 0.0426(15) -0.0042(11) 0.0063(12) -0.0013(11)
C16 0.0545(18) 0.0334(14) 0.0469(16) -0.0085(12) 0.0162(14) 0.0051(13)
C17 0.0457(16) 0.0339(14) 0.0562(18) -0.0021(13) 0.0215(14) 0.0082(12)
C18 0.0350(14) 0.0320(13) 0.0470(15) 0.0021(12) 0.0097(12) 0.0026(11)
C19 0.0346(13) 0.0251(12) 0.0337(12) 0.0025(9) 0.0077(10) 0.0028(10)
C20 0.082(3) 0.084(3) 0.0384(17) -0.0025(17) -0.0020(17) 0.048(2)
C21 0.075(2) 0.056(2) 0.0451(17) -0.0128(15) 0.0181(16) 0.0125(18)
C22 0.0450(17) 0.0523(18) 0.0442(17) 0.0133(14) 0.0061(14) -0.0009(14)
C23 0.0494(18) 0.0490(18) 0.060(2) 0.0116(15) 0.0301(16) 0.0130(15)
C24 0.0524(18) 0.0416(16) 0.0521(17) -0.0012(14) 0.0212(14) -0.0074(14)
C25 0.0481(18) 0.059(2) 0.059(2) -0.0163(16) 0.0147(15) -0.0145(16)
C26 0.058(2) 0.0499(19) 0.0538(19) -0.0014(15) 0.0156(16) 0.0108(15)
C27 0.0424(17) 0.064(2) 0.0452(17) 0.0026(15) 0.0061(13) -0.0005(15)
C28 0.0434(17) 0.070(2) 0.0450(17) -0.0065(14) 0.0237(14) 0.0059(14)

loop_
_atom_type_symbol
_atom_type_description
_atom_type_scat_dispersion_real
_atom_type_scat_dispersion_imag
_atom_type_scat_source
C C 0.0033 0.0016 'International Tables Vol C Tables 4.2.6.8 and 6.1.1.4'
H H 0.0000 0.0000 'International Tables Vol C Tables 4.2.6.8 and 6.1.1.4'
O O 0.0106 0.0060 'International Tables Vol C Tables 4.2.6.8 and 6.1.1.4'
Yb Yb -0.3850 5.5486 'International Tables Vol C Tables 4.2.6.8 and 6.1.1.4'
Si Si 0.0817 0.0704 'International Tables Vol C Tables 4.2.6.8 and 6.1.1.4'
N N 0.0061 0.0033 'International Tables Vol C Tables 4.2.6.8 and 6.1.1.4'

loop_
_geom_angle_atom_site_label_1
_geom_angle_atom_site_label_2
_geom_angle_atom_site_label_3
_geom_angle
_geom_angle_site_symmetry_1
_geom_angle_site_symmetry_3
_geom_angle_publ_flag
N2 Yb N1 118.85(9) . . ?
N2 Yb C13 118.16(9) . . ?
N1 Yb C13 122.75(9) . . ?
N2 Yb O2 100.78(8) . . ?
N1 Yb O2 89.68(8) . . ?
C13 Yb O2 75.18(7) . . ?
N2 Yb O1 92.98(8) . . ?
N1 Yb O1 107.20(7) . . ?
C13 Yb O1 74.49(7) . . ?
O2 Yb O1 149.67(6) . . ?
N2 Yb C19 125.17(8) . . ?
N1 Yb C19 77.05(8) . . ?
C13 Yb C19 66.74(8) . . ?
O2 Yb C19 24.42(6) . . ?
O1 Yb C19 134.81(6) . . ?
N2 Yb Si3 29.34(7) . . ?
N1 Yb Si3 96.57(6) . . ?
C13 Yb Si3 138.36(6) . . ?
O2 Yb Si3 122.16(4) . . ?
O1 Yb Si3 81.64(5) . . ?
C19 Yb Si3 143.46(5) . . ?
N2 Yb Si1 139.87(7) . . ?
N1 Yb Si1 28.34(7) . . ?
C13 Yb Si1 100.05(6) . . ?
O2 Yb Si1 100.41(5) . . ?
O1 Yb Si1 85.41(4) . . ?
C19 Yb Si1 79.53(5) . . ?
Si3 Yb Si1 111.63(2) . . ?
N2 Yb Si2 96.41(6) . . ?
N1 Yb Si2 26.18(7) . . ?
C13 Yb Si2 140.50(6) . . ?
O2 Yb Si2 80.35(5) . . ?
O1 Yb Si2 125.08(4) . . ?
C19 Yb Si2 78.17(5) . . ?
Si3 Yb Si2 81.07(2) . . ?
Si1 Yb Si2 54.52(2) . . ?
N2 Yb Si4 25.76(7) . . ?
N1 Yb Si4 136.16(7) . . ?
C13 Yb Si4 96.52(6) . . ?
O2 Yb Si4 81.80(5) . . ?
O1 Yb Si4 101.10(4) . . ?
C19 Yb Si4 105.41(5) . . ?
Si3 Yb Si4 55.07(2) . . ?
Si1 Yb Si4 163.30(2) . . ?
Si2 Yb Si4 110.231(19) . . ?
C2 O1 C1 116.03(19) . . ?
C2 O1 Yb 113.82(14) . . ?
C1 O1 Yb 126.85(16) . . ?
C19 O2 C20 115.7(2) . . ?
C19 O2 Yb 111.43(14) . . ?
C20 O2 Yb 132.83(19) . . ?
Si2 N1 Si1 127.25(14) . . ?
Si2 N1 Yb 118.95(12) . . ?
Si1 N1 Yb 113.79(12) . . ?
Si4 N2 Si3 128.30(14) . . ?
Si4 N2 Yb 120.14(13) . . ?
Si3 N2 Yb 111.46(12) . . ?
N1 Si1 C21 116.26(14) . . ?
N1 Si1 C22 112.96(14) . . ?
C21 Si1 C22 108.00(17) . . ?
N1 Si1 Yb 37.88(8) . . ?
C21 Si1 Yb 128.48(12) . . ?
C22 Si1 Yb 122.90(12) . . ?
N1 Si2 C23 114.96(15) . . ?
N1 Si2 C24 114.22(14) . . ?
C23 Si2 C24 106.58(15) . . ?
N1 Si2 Yb 34.87(8) . . ?
C23 Si2 Yb 132.60(12) . . ?
C24 Si2 Yb 119.10(11) . . ?
N2 Si3 C26 115.84(15) . . ?
N2 Si3 C25 114.44(15) . . ?
C26 Si3 C25 107.24(17) . . ?
N2 Si3 Yb 39.20(8) . . ?
C26 Si3 Yb 133.13(12) . . ?
C25 Si3 Yb 119.25(12) . . ?
N2 Si4 C28 115.06(14) . . ?
N2 Si4 C27 112.97(14) . . ?
C28 Si4 C27 108.00(16) . . ?
N2 Si4 Yb 34.10(8) . . ?
C28 Si4 Yb 125.85(12) . . ?
C27 Si4 Yb 124.32(11) . . ?
C3 C2 C7 122.1(2) . . ?
C3 C2 O1 119.8(2) . . ?
C7 C2 O1 118.1(2) . . ?
C2 C3 C4 119.7(3) . . ?
C5 C4 C3 119.9(3) . . ?
C4 C5 C6 119.9(3) . . ?
C5 C6 C7 122.9(3) . . ?
C2 C7 C6 115.4(2) . . ?
C2 C7 C8 124.5(2) . . ?
C6 C7 C8 120.0(2) . . ?
C9 C8 C13 121.3(2) . . ?
C9 C8 C7 117.0(2) . . ?
C13 C8 C7 121.7(2) . . ?
C10 C9 C8 120.5(3) . . ?
C9 C10 C11 120.0(2) . . ?
C10 C11 C12 120.3(3) . . ?
C11 C12 C13 121.6(2) . . ?
C11 C12 C14 116.9(2) . . ?
C13 C12 C14 121.5(2) . . ?
C8 C13 C12 116.3(2) . . ?
C8 C13 Yb 122.30(17) . . ?
C12 C13 Yb 121.42(17) . . ?
C19 C14 C15 115.3(2) . . ?
C19 C14 C12 124.3(2) . . ?
C15 C14 C12 120.4(2) . . ?
C16 C15 C14 122.5(3) . . ?
C17 C16 C15 120.3(3) . . ?
C16 C17 C18 119.5(3) . . ?
C17 C18 C19 119.7(3) . . ?
C18 C19 C14 122.6(2) . . ?
C18 C19 O2 118.3(2) . . ?
C14 C19 O2 119.0(2) . . ?
C18 C19 Yb 130.91(19) . . ?
C14 C19 Yb 91.60(15) . . ?
O2 C19 Yb 44.15(10) . . ?

loop_
_geom_bond_atom_site_label_1
_geom_bond_atom_site_label_2
_geom_bond_distance
_geom_bond_site_symmetry_2
_geom_bond_publ_flag
Yb N2 2.204(2) . ?
Yb N1 2.213(2) . ?
Yb C13 2.377(2) . ?
Yb O2 2.3898(18) . ?
Yb O1 2.4050(18) . ?
Yb C19 3.194(3) . ?
Yb Si3 3.2450(9) . ?
Yb Si1 3.2989(9) . ?
Yb Si2 3.3881(8) . ?
Yb Si4 3.3995(8) . ?
O1 C2 1.412(3) . ?
O1 C1 1.454(3) . ?
O2 C19 1.419(3) . ?
O2 C20 1.419(4) . ?
N1 Si2 1.709(3) . ?
N1 Si1 1.711(3) . ?
N2 Si4 1.708(3) . ?
N2 Si3 1.708(3) . ?
Si1 C21 1.869(3) . ?
Si1 C22 1.881(3) . ?
Si2 C23 1.878(3) . ?
Si2 C24 1.879(3) . ?
Si3 C26 1.873(3) . ?
Si3 C25 1.879(3) . ?
Si4 C28 1.860(3) . ?
Si4 C27 1.887(3) . ?
C2 C3 1.398(4) . ?
C2 C7 1.412(4) . ?
C3 C4 1.401(4) . ?
C4 C5 1.378(5) . ?
C5 C6 1.385(4) . ?
C6 C7 1.422(4) . ?
C7 C8 1.502(4) . ?
C8 C9 1.411(3) . ?
C8 C13 1.425(3) . ?
C9 C10 1.386(4) . ?
C10 C11 1.385(4) . ?
C11 C12 1.410(4) . ?
C12 C13 1.425(3) . ?
C12 C14 1.496(4) . ?
C14 C19 1.408(4) . ?
C14 C15 1.415(4) . ?
C15 C16 1.389(4) . ?
C16 C17 1.385(5) . ?
C17 C18 1.386(4) . ?
C18 C19 1.400(4) . ?
